data_4068483
loop_
_publ_author_name
'Renfrew, Anna K.'
'Phillips, Andrew D.'
'Egger, Alexander E.'
'Hartinger, Christian G.'
'Bosquain, Sylvain S.'
'Nazarov, Alexey A.'
'Keppler, Bernhard K.'
'Gonsalvi, Luca'
'Peruzzini, Maurizio'
'Dyson, Paul J.'

_publ_section_title
;
 Influence of Structural Variation on the Anticancer Activity of
 RAPTA-Type Complexes: ptn versus pta
;
_journal_issue 4
_journal_name_full Organometallics
_journal_page_first 1165
_journal_paper_doi 10.1021/om800899e
_journal_volume 28
_journal_year 2009
_chemical_formula_moiety 'C14 H24 Cl N3 P Ru, B F4'
_chemical_formula_sum 'C14 H24 B Cl F4 N3 P Ru'
_chemical_formula_weight 488.66
_chemical_name_common TolRu(Me)PTN.BF4
_chemical_name_systematic
;
 ?
;
_space_group_IT_number 14
_symmetry_cell_setting monoclinic
_symmetry_Int_Tables_number 14
_symmetry_space_group_name_Hall '-P 2ybc'
_symmetry_space_group_name_H-M 'P 1 21/c 1'
_atom_sites_solution_hydrogens geom
_atom_sites_solution_primary direct
_atom_sites_solution_secondary difmap
_audit_creation_method SHELXL-97
_cell_angle_alpha 90.00
_cell_angle_beta 103.171(9)
_cell_angle_gamma 90.00
_cell_formula_units_Z 4
_cell_length_a 8.7241(9)
_cell_length_b 15.7830(16)
_cell_length_c 13.8016(13)
_cell_measurement_reflns_used 62
_cell_measurement_temperature 173(2)
_cell_measurement_theta_max 19.907
_cell_measurement_theta_min 3.997
_cell_volume 1850.4(3)
_computing_cell_refinement 'Dirax/lsq (Duisenberg & Schreurs, 1989-2000)'
_computing_data_collection 'Collect (Nonius BV, 1997-2000)'
_computing_data_reduction 'EvalCCD (Duisenberg & Schreurs 1990-2000)'
_computing_molecular_graphics 'SHELXTL 5, XP (Sheldrick, 1994)'
_computing_structure_refinement 'SHELXL-97 (Sheldrick, 1997)'
_computing_structure_solution 'SHELXS-97 (Sheldrick, 1990)'
_diffrn_ambient_temperature 173(2)
_diffrn_detector 'Apex II CCD'
_diffrn_detector_area_resol_mean 9
_diffrn_measured_fraction_theta_full 0.997
_diffrn_measured_fraction_theta_max 0.997
_diffrn_measurement_device_type 'Bruker-Nonus KappaCCD'
_diffrn_measurement_method 'phi and omega scans'
_diffrn_radiation_monochromator graphite
_diffrn_radiation_source 'fine-focus sealed tube'
_diffrn_radiation_type MoK\a
_diffrn_radiation_wavelength 0.71073
_diffrn_reflns_av_R_equivalents 0.0736
_diffrn_reflns_av_sigmaI/netI 0.0335
_diffrn_reflns_limit_h_max 10
_diffrn_reflns_limit_h_min -10
_diffrn_reflns_limit_k_max 18
_diffrn_reflns_limit_k_min -18
_diffrn_reflns_limit_l_max 16
_diffrn_reflns_limit_l_min -16
_diffrn_reflns_number 36207
_diffrn_reflns_theta_full 25.00
_diffrn_reflns_theta_max 25.00
_diffrn_reflns_theta_min 3.37
_diffrn_source 'Enraf Nonius FR590'
_diffrn_standards_decay_% 0
_exptl_absorpt_coefficient_mu 1.119
_exptl_absorpt_correction_T_max 0.923
_exptl_absorpt_correction_T_min 0.713
_exptl_absorpt_correction_type multi-scan
_exptl_absorpt_process_details
;
 SADABS 2.03 (Bruker, 2001)
 R.H. Blessing, Acta Cryst. (1995), a51, 33-38
;
_exptl_crystal_colour orange
_exptl_crystal_density_diffrn 1.754
_exptl_crystal_density_method 'not measured'
_exptl_crystal_description prismatic
_exptl_crystal_F_000 984
_exptl_crystal_size_max 0.297
_exptl_crystal_size_mid 0.197
_exptl_crystal_size_min 0.072
_refine_diff_density_max 0.790
_refine_diff_density_min -0.744
_refine_diff_density_rms 0.107
_refine_ls_extinction_method none
_refine_ls_goodness_of_fit_ref 1.222
_refine_ls_hydrogen_treatment constr
_refine_ls_matrix_type full
_refine_ls_number_parameters 238
_refine_ls_number_reflns 3254
_refine_ls_number_restraints 0
_refine_ls_restrained_S_all 1.222
_refine_ls_R_factor_all 0.0624
_refine_ls_R_factor_gt 0.0511
_refine_ls_shift/su_max 0.000
_refine_ls_shift/su_mean 0.000
_refine_ls_structure_factor_coef Fsqd
_refine_ls_weighting_details 'calc w=1/[\s^2^(Fo^2^)+(0.0201P)^2^+9.6847P] where P=(Fo^2^+2Fc^2^)/3'
_refine_ls_weighting_scheme calc
_refine_ls_wR_factor_gt 0.1054
_refine_ls_wR_factor_ref 0.1099
_reflns_number_gt 2787
_reflns_number_total 3254
_reflns_threshold_expression I>2/s(I)
_cod_data_source_file om800899e_si_001.cif
_cod_data_source_block pd506
_cod_original_sg_symbol_H-M 'P 2 1 / c'
_cod_database_code 4068483

loop_
_symmetry_equiv_pos_as_xyz
'x, y, z'
'-x, y+1/2, -z+1/2'
'-x, -y, -z'
'x, -y-1/2, z-1/2'

loop_
_atom_site_label
_atom_site_type_symbol
_atom_site_fract_x
_atom_site_fract_y
_atom_site_fract_z
_atom_site_U_iso_or_equiv
_atom_site_adp_type
_atom_site_occupancy
_atom_site_symmetry_multiplicity
_atom_site_calc_flag
_atom_site_refinement_flags
_atom_site_disorder_assembly
_atom_site_disorder_group
C1 C 0.4551(10) 0.0348(5) 0.1836(6) 0.067(2) Uani 1 1 d . . .
H1A H 0.5470 0.0014 0.2165 0.100 Uiso 1 1 calc R A 1
H1B H 0.4039 0.0076 0.1207 0.100 Uiso 1 1 calc R A 1
H1C H 0.3806 0.0382 0.2270 0.100 Uiso 1 1 calc R A 1
C2 C 0.5926(8) 0.1747(4) 0.2786(5) 0.0395(15) Uani 1 1 d . . .
H2A H 0.5063 0.1914 0.3104 0.047 Uiso 1 1 calc R B 1
H2B H 0.6569 0.1313 0.3213 0.047 Uiso 1 1 calc R B 1
C3 C 0.6723(8) 0.1225(4) 0.1149(5) 0.0482(19) Uani 1 1 d . . .
H3A H 0.7408 0.0772 0.1511 0.058 Uiso 1 1 calc R C 1
H3B H 0.6400 0.1053 0.0442 0.058 Uiso 1 1 calc R C 1
C4 C 0.8188(7) 0.2257(5) 0.2250(5) 0.0437(16) Uani 1 1 d . . .
H4A H 0.8891 0.2753 0.2274 0.052 Uiso 1 1 calc R G .
H4B H 0.8813 0.1791 0.2628 0.052 Uiso 1 1 calc R . .
C5 C 0.6079(7) 0.3220(4) 0.2230(5) 0.0361(14) Uani 1 1 d . . .
H5A H 0.6806 0.3710 0.2343 0.043 Uiso 1 1 calc R D 1
H5B H 0.5181 0.3355 0.2531 0.043 Uiso 1 1 calc R D 1
C6 C 0.6868(7) 0.2697(5) 0.0606(5) 0.0438(17) Uani 1 1 d . . .
H6A H 0.6465 0.2500 -0.0086 0.053 Uiso 1 1 calc R E 1
H6B H 0.7657 0.3147 0.0598 0.053 Uiso 1 1 calc R E 1
C7 C 0.4901(8) 0.3993(5) 0.0507(6) 0.056(2) Uani 1 1 d . . .
H7A H 0.5834 0.4350 0.0554 0.084 Uiso 1 1 calc R F 1
H7B H 0.4165 0.4272 0.0844 0.084 Uiso 1 1 calc R F 1
H7C H 0.4388 0.3904 -0.0195 0.084 Uiso 1 1 calc R F 1
C8 C 0.0680(7) 0.1761(4) 0.0198(4) 0.0388(15) Uani 1 1 d . G .
C9 C 0.0826(7) 0.2631(4) -0.0067(4) 0.0340(14) Uani 1 1 d . G .
H9 H 0.0513 0.2796 -0.0745 0.041 Uiso 1 1 calc R . .
C10 C 0.1419(7) 0.3236(4) 0.0655(4) 0.0346(14) Uani 1 1 d . G .
H10 H 0.1466 0.3814 0.0470 0.042 Uiso 1 1 calc R . .
C11 C 0.1960(7) 0.2992(4) 0.1678(4) 0.0373(15) Uani 1 1 d . G .
H11 H 0.2388 0.3403 0.2168 0.045 Uiso 1 1 calc R . .
C12 C 0.1852(7) 0.2142(5) 0.1944(4) 0.0394(16) Uani 1 1 d . G .
H12 H 0.2235 0.1974 0.2617 0.047 Uiso 1 1 calc R . .
C13 C 0.1170(7) 0.1526(5) 0.1214(5) 0.0440(17) Uani 1 1 d . G .
H13 H 0.1044 0.0957 0.1410 0.053 Uiso 1 1 calc R . .
C14 C 0.0051(10) 0.1130(5) -0.0612(5) 0.062(2) Uani 1 1 d . . .
H14A H 0.0435 0.0562 -0.0391 0.093 Uiso 1 1 calc R . .
H14B H 0.0411 0.1281 -0.1212 0.093 Uiso 1 1 calc R . .
H14C H -0.1102 0.1134 -0.0760 0.093 Uiso 1 1 calc R . .
B1 B -0.0667(9) 0.5057(5) 0.1582(5) 0.0371(17) Uani 1 1 d . . .
N2 N 0.7616(6) 0.1994(4) 0.1215(4) 0.0432(14) Uani 1 1 d . G .
N3 N 0.6898(5) 0.2480(3) 0.2728(3) 0.0337(12) Uani 1 1 d . G .
F1 F 0.0984(6) 0.5085(4) 0.1810(4) 0.0892(17) Uani 1 1 d . . .
F2 F -0.1209(8) 0.5856(3) 0.1458(3) 0.0897(18) Uani 1 1 d . . .
F3 F -0.1223(5) 0.4611(3) 0.0719(4) 0.0735(15) Uani 1 1 d . . .
F4 F -0.1152(6) 0.4702(4) 0.2366(4) 0.0895(17) Uani 1 1 d . . .
P1A P 0.5114(15) 0.1303(8) 0.1613(8) 0.029(2) Uani 0.520(10) 1 d P G 1
N1B N 0.542(3) 0.309(2) 0.103(2) 0.032(8) Uani 0.520(10) 1 d P G 1
N1A N 0.511(4) 0.136(2) 0.174(2) 0.009(6) Uiso 0.480(10) 1 d P G 2
P1B P 0.5225(14) 0.3065(7) 0.0967(7) 0.0245(19) Uiso 0.480(10) 1 d P G 2
Cl1 Cl 0.37892(19) 0.16874(12) -0.07474(10) 0.0429(4) Uani 1 1 d . G .
Ru1 Ru 0.32178(5) 0.21927(3) 0.07903(3) 0.02434(15) Uani 1 1 d . . .

loop_
_atom_site_aniso_label
_atom_site_aniso_U_11
_atom_site_aniso_U_22
_atom_site_aniso_U_33
_atom_site_aniso_U_23
_atom_site_aniso_U_13
_atom_site_aniso_U_12
C1 0.063(6) 0.083(6) 0.054(5) -0.013(4) 0.015(4) -0.020(5)
C2 0.044(4) 0.044(4) 0.035(3) 0.009(3) 0.018(3) 0.013(3)
C3 0.059(5) 0.044(4) 0.034(3) -0.007(3) -0.005(3) 0.029(4)
C4 0.030(3) 0.063(5) 0.037(3) -0.005(3) 0.004(3) 0.010(3)
C5 0.034(3) 0.031(3) 0.044(4) -0.009(3) 0.009(3) -0.007(3)
C6 0.032(3) 0.061(5) 0.038(3) 0.007(3) 0.007(3) -0.017(3)
C7 0.034(4) 0.075(6) 0.058(5) -0.014(4) 0.009(3) 0.002(4)
C8 0.026(3) 0.057(4) 0.031(3) -0.004(3) 0.003(3) -0.010(3)
C9 0.022(3) 0.050(4) 0.028(3) 0.008(3) 0.002(2) 0.006(3)
C10 0.022(3) 0.045(4) 0.037(3) -0.001(3) 0.008(3) 0.005(3)
C11 0.024(3) 0.057(4) 0.032(3) -0.006(3) 0.007(3) -0.003(3)
C12 0.020(3) 0.077(5) 0.023(3) 0.009(3) 0.009(2) -0.001(3)
C13 0.030(3) 0.063(5) 0.039(4) 0.011(3) 0.009(3) -0.007(3)
C14 0.072(6) 0.056(5) 0.047(4) 0.002(4) -0.011(4) -0.012(4)
B1 0.044(4) 0.031(4) 0.040(4) -0.001(3) 0.017(3) -0.006(3)
N2 0.026(3) 0.070(4) 0.034(3) -0.005(3) 0.006(2) 0.014(3)
N3 0.022(2) 0.050(3) 0.028(3) -0.004(2) 0.003(2) 0.006(2)
F1 0.051(3) 0.108(4) 0.105(4) -0.048(3) 0.012(3) -0.023(3)
F2 0.155(5) 0.040(3) 0.063(3) 0.001(2) 0.002(3) 0.034(3)
F3 0.044(3) 0.086(3) 0.096(3) -0.057(3) 0.027(2) -0.024(2)
F4 0.086(4) 0.099(4) 0.082(3) 0.038(3) 0.017(3) -0.026(3)
P1A 0.040(3) 0.027(3) 0.018(3) -0.003(2) 0.006(2) 0.0013(17)
N1B 0.006(10) 0.035(10) 0.058(14) 0.015(6) 0.011(7) -0.006(6)
Cl1 0.0384(9) 0.0675(11) 0.0225(7) -0.0055(7) 0.0061(6) 0.0085(8)
Ru1 0.0209(2) 0.0324(3) 0.0195(2) 0.0019(2) 0.00423(16) -0.0009(2)

loop_
_atom_type_symbol
_atom_type_description
_atom_type_scat_dispersion_real
_atom_type_scat_dispersion_imag
_atom_type_scat_source
C C 0.0033 0.0016 'International Tables Vol C Tables 4.2.6.8 and 6.1.1.4'
H H 0.0000 0.0000 'International Tables Vol C Tables 4.2.6.8 and 6.1.1.4'
B B 0.0013 0.0007 'International Tables Vol C Tables 4.2.6.8 and 6.1.1.4'
N N 0.0061 0.0033 'International Tables Vol C Tables 4.2.6.8 and 6.1.1.4'
F F 0.0171 0.0103 'International Tables Vol C Tables 4.2.6.8 and 6.1.1.4'
P P 0.1023 0.0942 'International Tables Vol C Tables 4.2.6.8 and 6.1.1.4'
Cl Cl 0.1484 0.1585 'International Tables Vol C Tables 4.2.6.8 and 6.1.1.4'
Ru Ru -1.2594 0.8363 'International Tables Vol C Tables 4.2.6.8 and 6.1.1.4'

loop_
_geom_angle_atom_site_label_1
_geom_angle_atom_site_label_2
_geom_angle_atom_site_label_3
_geom_angle
N3 C2 P1A 112.7(6)
N3 C2 H2A 109.1
P1A C2 H2A 109.1
N3 C2 H2B 109.1
P1A C2 H2B 109.1
H2A C2 H2B 107.8
N2 C3 P1A 113.8(6)
N2 C3 H3A 108.8
P1A C3 H3A 108.8
N2 C3 H3B 108.8
P1A C3 H3B 108.8
H3A C3 H3B 107.7
N2 C4 N3 112.3(5)
N2 C4 H4A 109.1
N3 C4 H4A 109.1
N2 C4 H4B 109.1
N3 C4 H4B 109.1
H4A C4 H4B 107.9
N3 C5 N1B 113.2(12)
N3 C5 H5A 108.9
N1B C5 H5A 108.9
N3 C5 H5B 108.9
N1B C5 H5B 108.9
H5A C5 H5B 107.7
N2 C6 N1B 111.2(12)
N2 C6 H6A 109.4
N1B C6 H6A 109.4
N2 C6 H6B 109.4
N1B C6 H6B 109.4
H6A C6 H6B 108.0
C13 C8 C9 118.6(6)
C13 C8 C14 122.5(6)
C9 C8 C14 118.9(6)
C13 C8 Ru1 71.0(3)
C9 C8 Ru1 70.7(3)
C14 C8 Ru1 128.6(5)
C10 C9 C8 121.0(5)
C10 C9 Ru1 71.8(3)
C8 C9 Ru1 72.5(3)
C10 C9 H9 119.5
C8 C9 H9 119.5
Ru1 C9 H9 128.6
C9 C10 C11 120.3(6)
C9 C10 Ru1 72.3(3)
C11 C10 Ru1 69.9(3)
C9 C10 H10 119.8
C11 C10 H10 119.8
Ru1 C10 H10 130.7
C12 C11 C10 119.3(6)
C12 C11 Ru1 70.8(4)
C10 C11 Ru1 72.7(3)
C12 C11 H11 120.4
C10 C11 H11 120.4
Ru1 C11 H11 128.3
C11 C12 C13 120.6(6)
C11 C12 Ru1 72.2(3)
C13 C12 Ru1 73.8(4)
C11 C12 H12 119.7
C13 C12 H12 119.7
Ru1 C12 H12 126.2
C8 C13 C12 120.1(6)
C8 C13 Ru1 72.6(4)
C12 C13 Ru1 68.8(3)
C8 C13 H13 119.9
C12 C13 H13 119.9
Ru1 C13 H13 131.4
C8 C14 H14A 109.5
C8 C14 H14B 109.5
H14A C14 H14B 109.5
C8 C14 H14C 109.5
H14A C14 H14C 109.5
H14B C14 H14C 109.5
F2 B1 F4 108.9(6)
F2 B1 F3 109.0(6)
F4 B1 F3 111.3(6)
F2 B1 F1 108.2(6)
F4 B1 F1 108.8(6)
F3 B1 F1 110.6(6)
C3 N2 C6 116.4(5)
C3 N2 C4 111.2(5)
C6 N2 C4 110.9(6)
C2 N3 C5 115.9(5)
C2 N3 C4 110.6(5)
C5 N3 C4 108.9(5)
C1 P1A C3 108.6(8)
C1 P1A C2 105.7(7)
C3 P1A C2 100.6(7)
C1 P1A Ru1 116.6(7)
C3 P1A Ru1 115.7(6)
C2 P1A Ru1 108.0(6)
C7 N1B C6 109.5(17)
C7 N1B C5 109.6(17)
C6 N1B C5 106.9(15)
C7 N1B Ru1 109.3(13)
C6 N1B Ru1 113.6(15)
C5 N1B Ru1 107.9(14)
P1B Ru1 C12 119.5(3)
P1B Ru1 C11 93.7(3)
C12 Ru1 C11 37.0(2)
P1B Ru1 C10 94.2(3)
C12 Ru1 C10 66.7(2)
C11 Ru1 C10 37.5(2)
P1B Ru1 C9 118.9(3)
C12 Ru1 C9 78.6(2)
C11 Ru1 C9 66.5(2)
C10 Ru1 C9 36.0(2)
P1B Ru1 C13 156.8(3)
C12 Ru1 C13 37.4(2)
C11 Ru1 C13 66.6(3)
C10 Ru1 C13 77.6(2)
C9 Ru1 C13 65.7(2)
P1B Ru1 P1A 82.0(4)
C12 Ru1 P1A 94.0(3)
C11 Ru1 P1A 118.2(3)
C10 Ru1 P1A 155.4(3)
C9 Ru1 P1A 158.9(4)
C13 Ru1 P1A 96.4(4)
P1B Ru1 N1A 81.0(10)
C12 Ru1 N1A 90.1(8)
C11 Ru1 N1A 113.3(8)
C10 Ru1 N1A 150.4(7)
C9 Ru1 N1A 159.9(9)
C13 Ru1 N1A 95.3(9)
P1A Ru1 N1A 5.0(10)
P1B Ru1 C8 155.6(3)
C12 Ru1 C8 66.8(2)
C11 Ru1 C8 78.8(2)
C10 Ru1 C8 65.7(2)
C9 Ru1 C8 36.8(2)
C13 Ru1 C8 36.4(2)
P1A Ru1 C8 122.1(4)
N1A Ru1 C8 123.3(9)
P1B Ru1 N1B 2.4(11)
C12 Ru1 N1B 118.8(7)
C11 Ru1 N1B 94.2(7)
C10 Ru1 N1B 96.0(8)
C9 Ru1 N1B 121.3(8)
C13 Ru1 N1B 156.0(7)
P1A Ru1 N1B 79.7(8)
N1A Ru1 N1B 78.7(12)
C8 Ru1 N1B 158.0(8)
P1B Ru1 Cl1 89.2(2)
C12 Ru1 Cl1 151.26(19)
C11 Ru1 Cl1 153.95(16)
C10 Ru1 Cl1 116.53(16)
C9 Ru1 Cl1 89.53(16)
C13 Ru1 Cl1 113.92(18)
P1A Ru1 Cl1 87.9(3)
N1A Ru1 Cl1 92.7(7)
C8 Ru1 Cl1 87.96(16)
N1B Ru1 Cl1 89.8(7)

loop_
_geom_bond_atom_site_label_1
_geom_bond_atom_site_label_2
_geom_bond_distance
C1 P1A 1.635(16)
C1 H1A 0.9800
C1 H1B 0.9800
C1 H1C 0.9800
C2 N3 1.447(8)
C2 P1A 1.759(13)
C2 H2A 0.9900
C2 H2B 0.9900
C3 N2 1.434(9)
C3 P1A 1.675(15)
C3 H3A 0.9900
C3 H3B 0.9900
C4 N2 1.462(8)
C4 N3 1.471(8)
C4 H4A 0.9900
C4 H4B 0.9900
C5 N3 1.457(8)
C5 N1B 1.64(3)
C5 H5A 0.9900
C5 H5B 0.9900
C6 N2 1.454(8)
C6 N1B 1.63(3)
C6 H6A 0.9900
C6 H6B 0.9900
C7 N1B 1.62(3)
C7 H7A 0.9800
C7 H7B 0.9800
C7 H7C 0.9800
C8 C13 1.419(9)
C8 C9 1.434(9)
C8 C14 1.504(9)
C8 Ru1 2.282(6)
C9 C10 1.393(8)
C9 Ru1 2.260(5)
C9 H9 0.9500
C10 C11 1.435(8)
C10 Ru1 2.253(6)
C10 H10 0.9500
C11 C12 1.400(9)
C11 Ru1 2.215(6)
C11 H11 0.9500
C12 C13 1.430(9)
C12 Ru1 2.197(6)
C12 H12 0.9500
C13 Ru1 2.263(6)
C13 H13 0.9500
C14 H14A 0.9800
C14 H14B 0.9800
C14 H14C 0.9800
B1 F2 1.344(8)
B1 F4 1.368(8)
B1 F3 1.374(8)
B1 F1 1.404(9)
P1A Ru1 2.268(13)
N1B Ru1 2.35(3)
N1A Ru1 2.28(4)
P1B Ru1 2.197(12)
Cl1 Ru1 2.4230(15)

loop_
_geom_torsion_atom_site_label_1
_geom_torsion_atom_site_label_2
_geom_torsion_atom_site_label_3
_geom_torsion_atom_site_label_4
_geom_torsion
C13 C8 C9 C10 -0.7(9)
C14 C8 C9 C10 -179.3(6)
Ru1 C8 C9 C10 -55.1(5)
C13 C8 C9 Ru1 54.4(5)
C14 C8 C9 Ru1 -124.2(6)
C8 C9 C10 C11 2.7(9)
Ru1 C9 C10 C11 -52.7(5)
C8 C9 C10 Ru1 55.4(5)
C9 C10 C11 C12 -1.5(9)
Ru1 C10 C11 C12 -55.3(5)
C9 C10 C11 Ru1 53.8(5)
C10 C11 C12 C13 -1.8(9)
Ru1 C11 C12 C13 -58.0(5)
C10 C11 C12 Ru1 56.2(5)
C9 C8 C13 C12 -2.5(9)
C14 C8 C13 C12 176.0(6)
Ru1 C8 C13 C12 51.7(5)
C9 C8 C13 Ru1 -54.3(5)
C14 C8 C13 Ru1 124.3(7)
C11 C12 C13 C8 3.8(9)
Ru1 C12 C13 C8 -53.4(6)
C11 C12 C13 Ru1 57.2(5)
P1A C3 N2 C6 -67.1(8)
P1A C3 N2 C4 61.2(7)
N1B C6 N2 C3 70.9(12)
N1B C6 N2 C4 -57.5(12)
N3 C4 N2 C3 -64.9(7)
N3 C4 N2 C6 66.3(7)
P1A C2 N3 C5 66.3(7)
P1A C2 N3 C4 -58.2(7)
N1B C5 N3 C2 -69.2(11)
N1B C5 N3 C4 56.2(11)
N2 C4 N3 C2 64.0(7)
N2 C4 N3 C5 -64.4(7)
N2 C3 P1A C1 -161.3(6)
N2 C3 P1A C2 -50.7(8)
N2 C3 P1A Ru1 65.3(8)
N3 C2 P1A C1 162.6(6)
N3 C2 P1A C3 49.7(8)
N3 C2 P1A Ru1 -71.9(7)
N2 C6 N1B C7 166.4(11)
N2 C6 N1B C5 47.8(18)
N2 C6 N1B Ru1 -71.1(15)
N3 C5 N1B C7 -167.0(10)
N3 C5 N1B C6 -48.3(18)
N3 C5 N1B Ru1 74.2(13)
C11 C12 Ru1 P1B 51.1(5)
C13 C12 Ru1 P1B -178.4(5)
C13 C12 Ru1 C11 130.6(5)
C11 C12 Ru1 C10 -30.2(3)
C13 C12 Ru1 C10 100.4(4)
C11 C12 Ru1 C9 -65.9(4)
C13 C12 Ru1 C9 64.7(4)
C11 C12 Ru1 C13 -130.6(5)
C11 C12 Ru1 P1A 134.1(4)
C13 C12 Ru1 P1A -95.4(5)
C11 C12 Ru1 N1A 130.8(9)
C13 C12 Ru1 N1A -98.6(9)
C11 C12 Ru1 C8 -102.6(4)
C13 C12 Ru1 C8 28.0(4)
C11 C12 Ru1 N1B 53.7(9)
C13 C12 Ru1 N1B -175.7(9)
C11 C12 Ru1 Cl1 -133.2(4)
C13 C12 Ru1 Cl1 -2.6(6)
C12 C11 Ru1 P1B -137.3(4)
C10 C11 Ru1 P1B 92.1(4)
C10 C11 Ru1 C12 -130.6(5)
C12 C11 Ru1 C10 130.6(5)
C12 C11 Ru1 C9 102.7(4)
C10 C11 Ru1 C9 -27.9(3)
C12 C11 Ru1 C13 30.2(3)
C10 C11 Ru1 C13 -100.4(4)
C12 C11 Ru1 P1A -54.4(5)
C10 C11 Ru1 P1A 175.0(5)
C12 C11 Ru1 N1A -55.5(10)
C10 C11 Ru1 N1A 173.9(10)
C12 C11 Ru1 C8 66.2(4)
C10 C11 Ru1 C8 -64.4(4)
C12 C11 Ru1 N1B -134.9(8)
C10 C11 Ru1 N1B 94.5(8)
C12 C11 Ru1 Cl1 127.0(4)
C10 C11 Ru1 Cl1 -3.6(6)
C9 C10 Ru1 P1B 136.5(4)
C11 C10 Ru1 P1B -90.6(4)
C9 C10 Ru1 C12 -103.1(4)
C11 C10 Ru1 C12 29.8(4)
C9 C10 Ru1 C11 -133.0(6)
C11 C10 Ru1 C9 133.0(6)
C9 C10 Ru1 C13 -65.5(4)
C11 C10 Ru1 C13 67.5(4)
C9 C10 Ru1 P1A -143.6(9)
C11 C10 Ru1 P1A -10.6(10)
C9 C10 Ru1 N1A -144.3(19)
C11 C10 Ru1 N1A -11.3(19)
C9 C10 Ru1 C8 -29.1(3)
C11 C10 Ru1 C8 103.9(4)
C9 C10 Ru1 N1B 138.0(8)
C11 C10 Ru1 N1B -89.0(8)
C9 C10 Ru1 Cl1 45.3(4)
C11 C10 Ru1 Cl1 178.3(3)
C10 C9 Ru1 P1B -51.7(5)
C8 C9 Ru1 P1B 176.0(4)
C10 C9 Ru1 C12 65.8(4)
C8 C9 Ru1 C12 -66.5(4)
C10 C9 Ru1 C11 29.0(4)
C8 C9 Ru1 C11 -103.2(4)
C8 C9 Ru1 C10 -132.3(5)
C10 C9 Ru1 C13 102.8(4)
C8 C9 Ru1 C13 -29.4(4)
C10 C9 Ru1 P1A 136.7(9)
C8 C9 Ru1 P1A 4.4(10)
C10 C9 Ru1 N1A 123(2)
C8 C9 Ru1 N1A -10(2)
C10 C9 Ru1 C8 132.3(5)
C10 C9 Ru1 N1B -51.1(9)
C8 C9 Ru1 N1B 176.6(9)
C10 C9 Ru1 Cl1 -140.5(3)
C8 C9 Ru1 Cl1 87.2(3)
C8 C13 Ru1 P1B 136.9(9)
C12 C13 Ru1 P1B 3.6(10)
C8 C13 Ru1 C12 133.3(6)
C8 C13 Ru1 C11 103.4(5)
C12 C13 Ru1 C11 -29.9(4)
C8 C13 Ru1 C10 65.7(4)
C12 C13 Ru1 C10 -67.6(4)
C8 C13 Ru1 C9 29.8(4)
C12 C13 Ru1 C9 -103.5(4)
C8 C13 Ru1 P1A -138.6(5)
C12 C13 Ru1 P1A 88.1(5)
C8 C13 Ru1 N1A -143.5(8)
C12 C13 Ru1 N1A 83.2(8)
C12 C13 Ru1 C8 -133.3(6)
C8 C13 Ru1 N1B 142.5(19)
C12 C13 Ru1 N1B 9(2)
C8 C13 Ru1 Cl1 -48.1(4)
C12 C13 Ru1 Cl1 178.6(3)
C1 P1A Ru1 P1B 180.0(7)
C3 P1A Ru1 P1B -50.5(7)
C2 P1A Ru1 P1B 61.3(6)
C1 P1A Ru1 C12 60.7(7)
C3 P1A Ru1 C12 -169.8(7)
C2 P1A Ru1 C12 -58.0(6)
C1 P1A Ru1 C11 90.1(7)
C3 P1A Ru1 C11 -140.4(6)
C2 P1A Ru1 C11 -28.6(8)
C1 P1A Ru1 C10 97.4(10)
C3 P1A Ru1 C10 -133.1(7)
C2 P1A Ru1 C10 -21.3(13)
C1 P1A Ru1 C9 -7.5(14)
C3 P1A Ru1 C9 122.1(9)
C2 P1A Ru1 C9 -126.2(8)
C1 P1A Ru1 C13 23.3(7)
C3 P1A Ru1 C13 152.8(6)
C2 P1A Ru1 C13 -95.4(6)
C1 P1A Ru1 N1A 101(14)
C3 P1A Ru1 N1A -129(15)
C2 P1A Ru1 N1A -17(14)
C1 P1A Ru1 C8 -4.3(8)
C3 P1A Ru1 C8 125.2(6)
C2 P1A Ru1 C8 -123.0(6)
C1 P1A Ru1 N1B 179.3(10)
C3 P1A Ru1 N1B -51.2(9)
C2 P1A Ru1 N1B 60.6(9)
C1 P1A Ru1 Cl1 -90.6(6)
C3 P1A Ru1 Cl1 38.9(6)
C2 P1A Ru1 Cl1 150.7(6)
C13 C8 Ru1 P1B -139.4(7)
C9 C8 Ru1 P1B -8.5(8)
C14 C8 Ru1 P1B 103.6(9)
C13 C8 Ru1 C12 -28.7(4)
C9 C8 Ru1 C12 102.2(4)
C14 C8 Ru1 C12 -145.7(7)
C13 C8 Ru1 C11 -65.5(4)
C9 C8 Ru1 C11 65.5(4)
C14 C8 Ru1 C11 177.5(6)
C13 C8 Ru1 C10 -102.5(5)
C9 C8 Ru1 C10 28.5(3)
C14 C8 Ru1 C10 140.6(7)
C13 C8 Ru1 C9 -131.0(6)
C14 C8 Ru1 C9 112.1(7)
C9 C8 Ru1 C13 131.0(6)
C14 C8 Ru1 C13 -117.0(8)
C13 C8 Ru1 P1A 50.9(6)
C9 C8 Ru1 P1A -178.1(4)
C14 C8 Ru1 P1A -66.1(7)
C13 C8 Ru1 N1A 45.2(10)
C9 C8 Ru1 N1A 176.1(9)
C14 C8 Ru1 N1A -71.8(11)
C13 C8 Ru1 N1B -138.6(19)
C9 C8 Ru1 N1B -7.7(19)
C14 C8 Ru1 N1B 104(2)
C13 C8 Ru1 Cl1 137.1(4)
C9 C8 Ru1 Cl1 -92.0(3)
C14 C8 Ru1 Cl1 20.1(6)
C7 N1B Ru1 P1B 14(21)
C6 N1B Ru1 P1B -109(22)
C7 N1B Ru1 C12 -93.6(14)
C6 N1B Ru1 C12 143.7(12)
C5 N1B Ru1 C12 25.4(18)
C7 N1B Ru1 C11 -64.6(14)
C6 N1B Ru1 C11 172.8(15)
C5 N1B Ru1 C11 54.5(14)
C7 N1B Ru1 C10 -27.0(14)
C6 N1B Ru1 C10 -149.6(15)
C5 N1B Ru1 C10 92.0(14)
C7 N1B Ru1 C9 0.4(18)
C6 N1B Ru1 C9 -122.3(14)
C5 N1B Ru1 C9 119.4(13)
C7 N1B Ru1 C13 -100(2)
C6 N1B Ru1 C13 137.4(12)
C5 N1B Ru1 C13 19(3)
C7 N1B Ru1 P1A 177.5(15)
C6 N1B Ru1 P1A 54.9(15)
C5 N1B Ru1 P1A -63.5(14)
C7 N1B Ru1 N1A -177.5(17)
C6 N1B Ru1 N1A 59.9(17)
C5 N1B Ru1 N1A -58.5(15)
C7 N1B Ru1 C8 6(3)
C6 N1B Ru1 C8 -116.9(18)
C5 N1B Ru1 C8 124.7(16)
C7 N1B Ru1 Cl1 89.7(13)
C6 N1B Ru1 Cl1 -33.0(15)
C5 N1B Ru1 Cl1 -151.3(14)
